data_4023396
loop_
_publ_author_name
'Chenyi Yi'
'Carmen Blum'
'Shi-Xia Liu'
'Gabriela Frei'
'Antonia Neels'
'Philippe Renaud'
'Samuel Leutwyler'
'Silvio Decurtins'

_publ_section_title
;
 An Efficient and Facile Synthesis of Highly Substituted
 2,6-Dicyanoanilines
;
_journal_name_full 'Journal of Organic Chemistry'
_journal_page_first 3596
_journal_page_last 3599
_journal_paper_doi 10.1021/jo800260b
_journal_volume 73
_journal_year 2008
_chemical_formula_sum 'C16 H21 N3 Si2'
_chemical_formula_weight 311.54
_chemical_name_systematic
; 
 ? 
;
_space_group_IT_number 2
_symmetry_cell_setting triclinic
_symmetry_space_group_name_Hall '-P 1'
_symmetry_space_group_name_H-M 'P -1'
_atom_sites_solution_hydrogens geom
_atom_sites_solution_primary direct
_atom_sites_solution_secondary difmap
_audit_creation_method SHELXL-97
_cell_angle_alpha 69.685(11)
_cell_angle_beta 63.344(11)
_cell_angle_gamma 80.051(13)
_cell_formula_units_Z 2
_cell_length_a 9.8970(17)
_cell_length_b 10.0381(15)
_cell_length_c 11.0211(16)
_cell_measurement_reflns_used 8524
_cell_measurement_temperature 173(2)
_cell_measurement_theta_max 29.54
_cell_measurement_theta_min 2.16
_cell_volume 917.5(2)
_computing_cell_refinement 'STOE X-AREA'
_computing_data_collection 'STOE X-AREA'
_computing_data_reduction 'STOE X-RED'
_computing_structure_refinement 'SHELXL-97 (Sheldrick, 1997)'
_computing_structure_solution 'SHELXS-97 (Sheldrick, 1990)'
_diffrn_ambient_temperature 173(2)
_diffrn_detector_area_resol_mean 6.67
_diffrn_measured_fraction_theta_full 0.992
_diffrn_measured_fraction_theta_max 0.992
_diffrn_measurement_device_type 'STOE IPDS 2'
_diffrn_measurement_method 'rotation method'
_diffrn_radiation_monochromator graphite
_diffrn_radiation_source 'fine-focus sealed tube'
_diffrn_radiation_type MoK\a
_diffrn_radiation_wavelength 0.71073
_diffrn_reflns_av_R_equivalents 0.0376
_diffrn_reflns_av_sigmaI/netI 0.0448
_diffrn_reflns_limit_h_max 13
_diffrn_reflns_limit_h_min -13
_diffrn_reflns_limit_k_max 13
_diffrn_reflns_limit_k_min -13
_diffrn_reflns_limit_l_max 15
_diffrn_reflns_limit_l_min -15
_diffrn_reflns_number 12427
_diffrn_reflns_theta_full 29.22
_diffrn_reflns_theta_max 29.22
_diffrn_reflns_theta_min 2.16
_exptl_absorpt_coefficient_mu 0.191
_exptl_absorpt_correction_type none
_exptl_crystal_colour colourless
_exptl_crystal_density_diffrn 1.128
_exptl_crystal_density_method 'not measured'
_exptl_crystal_description rod
_exptl_crystal_F_000 332
_exptl_crystal_size_max 0.45
_exptl_crystal_size_mid 0.40
_exptl_crystal_size_min 0.30
_refine_diff_density_max 0.288
_refine_diff_density_min -0.278
_refine_diff_density_rms 0.043
_refine_ls_extinction_method none
_refine_ls_goodness_of_fit_ref 0.989
_refine_ls_hydrogen_treatment constr
_refine_ls_matrix_type full
_refine_ls_number_parameters 196
_refine_ls_number_reflns 4945
_refine_ls_number_restraints 0
_refine_ls_restrained_S_all 0.989
_refine_ls_R_factor_all 0.0585
_refine_ls_R_factor_gt 0.0372
_refine_ls_shift/su_max 0.001
_refine_ls_shift/su_mean 0.000
_refine_ls_structure_factor_coef Fsqd
_refine_ls_weighting_details 'calc w=1/[\s^2^(Fo^2^)+(0.0531P)^2^] where P=(Fo^2^+2Fc^2^)/3'
_refine_ls_weighting_scheme calc
_refine_ls_wR_factor_gt 0.0907
_refine_ls_wR_factor_ref 0.0958
_reflns_number_gt 3552
_reflns_number_total 4945
_reflns_threshold_expression >2sigma(I)
_cod_data_source_file jo800260b-File001.cif
_cod_data_source_block y38c-f
_cod_database_code 4023396

loop_
_symmetry_equiv_pos_as_xyz
'x, y, z'
'-x, -y, -z'

loop_
_atom_site_label
_atom_site_type_symbol
_atom_site_fract_x
_atom_site_fract_y
_atom_site_fract_z
_atom_site_U_iso_or_equiv
_atom_site_adp_type
_atom_site_occupancy
_atom_site_symmetry_multiplicity
_atom_site_calc_flag
_atom_site_refinement_flags
_atom_site_disorder_assembly
_atom_site_disorder_group
C1 C 1.13180(15) 0.94933(15) -0.40524(13) 0.0259(3) Uani 1 1 d . . .
C2 C 1.19719(16) 1.08188(15) -0.46229(13) 0.0274(3) Uani 1 1 d . . .
H2A H 1.1787 1.1362 -0.4007 0.033 Uiso 1 1 calc R . .
C3 C 1.28909(15) 1.13730(14) -0.60733(13) 0.0255(3) Uani 1 1 d . . .
C4 C 1.31114(15) 1.05496(14) -0.69586(13) 0.0253(3) Uani 1 1 d . . .
C5 C 1.24922(15) 0.91938(15) -0.64312(13) 0.0263(3) Uani 1 1 d . . .
C6 C 1.15812(15) 0.86753(14) -0.49503(13) 0.0260(3) Uani 1 1 d . . .
C7 C 1.09622(17) 0.72935(16) -0.43892(15) 0.0330(3) Uani 1 1 d . . .
C8 C 1.04313(16) 0.89257(15) -0.25429(14) 0.0284(3) Uani 1 1 d . . .
C9 C 0.97565(17) 0.84546(15) -0.12730(14) 0.0303(3) Uani 1 1 d . . .
C10 C 0.74299(18) 0.90609(17) 0.13804(16) 0.0368(3) Uani 1 1 d . . .
H10A H 0.6791 0.9374 0.0859 0.055 Uiso 1 1 calc R . .
H10B H 0.7958 0.9877 0.1245 0.055 Uiso 1 1 calc R . .
H10C H 0.6798 0.8641 0.2398 0.055 Uiso 1 1 calc R . .
C11 C 0.7897(2) 0.60434(18) 0.11730(17) 0.0449(4) Uani 1 1 d . . .
H11A H 0.8639 0.5392 0.0705 0.067 Uiso 1 1 calc R . .
H11B H 0.7082 0.6255 0.0856 0.067 Uiso 1 1 calc R . .
H11C H 0.7475 0.5600 0.2209 0.067 Uiso 1 1 calc R . .
C12 C 1.03369(19) 0.73723(18) 0.13451(16) 0.0389(4) Uani 1 1 d . . .
H12A H 1.0729 0.8278 0.1189 0.058 Uiso 1 1 calc R . .
H12B H 1.1160 0.6809 0.0823 0.058 Uiso 1 1 calc R . .
H12C H 0.9915 0.6848 0.2366 0.058 Uiso 1 1 calc R . .
C13 C 1.3516(3) 1.3768(2) -0.5278(2) 0.0648(6) Uani 1 1 d . . .
H13A H 1.3846 1.3062 -0.4584 0.097 Uiso 1 1 calc R . .
H13B H 1.2425 1.3944 -0.4816 0.097 Uiso 1 1 calc R . .
H13C H 1.4051 1.4656 -0.5638 0.097 Uiso 1 1 calc R . .
C14 C 1.3374(2) 1.44587(19) -0.8115(2) 0.0501(4) Uani 1 1 d . . .
H14A H 1.2292 1.4680 -0.7661 0.075 Uiso 1 1 calc R . .
H14B H 1.3574 1.4097 -0.8900 0.075 Uiso 1 1 calc R . .
H14C H 1.3953 1.5321 -0.8486 0.075 Uiso 1 1 calc R . .
C15 C 1.5990(2) 1.2614(2) -0.7564(2) 0.0499(4) Uani 1 1 d . . .
H15A H 1.6237 1.2345 -0.8416 0.075 Uiso 1 1 calc R . .
H15B H 1.6221 1.1812 -0.6862 0.075 Uiso 1 1 calc R . .
H15C H 1.6592 1.3431 -0.7826 0.075 Uiso 1 1 calc R . .
C16 C 1.39978(16) 1.10922(15) -0.84685(14) 0.0282(3) Uani 1 1 d . . .
N1 N 1.05078(18) 0.61789(16) -0.40265(16) 0.0513(4) Uani 1 1 d . . .
N2 N 1.47019(16) 1.15064(14) -0.96779(12) 0.0371(3) Uani 1 1 d . . .
N3 N 1.27529(16) 0.83899(14) -0.72886(12) 0.0371(3) Uani 1 1 d . . .
H3A H 1.3262 0.8796 -0.8064 0.045 Uiso 1 1 calc R . .
H3B H 1.2281 0.7349 -0.6883 0.045 Uiso 1 1 d R . .
Si1 Si 0.88352(4) 0.77158(4) 0.06969(4) 0.02619(10) Uani 1 1 d . . .
Si2 Si 1.39475(5) 1.30915(4) -0.67833(4) 0.02952(11) Uani 1 1 d . . .

loop_
_atom_site_aniso_label
_atom_site_aniso_U_11
_atom_site_aniso_U_22
_atom_site_aniso_U_33
_atom_site_aniso_U_23
_atom_site_aniso_U_13
_atom_site_aniso_U_12
C1 0.0242(6) 0.0308(7) 0.0189(6) -0.0055(5) -0.0078(5) 0.0006(5)
C2 0.0298(7) 0.0305(7) 0.0201(6) -0.0079(5) -0.0086(5) -0.0011(5)
C3 0.0262(6) 0.0272(6) 0.0203(6) -0.0061(5) -0.0087(5) 0.0005(5)
C4 0.0241(6) 0.0295(7) 0.0180(6) -0.0054(5) -0.0064(5) -0.0009(5)
C5 0.0259(7) 0.0300(7) 0.0216(6) -0.0084(5) -0.0089(5) 0.0003(5)
C6 0.0248(6) 0.0272(7) 0.0226(6) -0.0054(5) -0.0087(5) -0.0006(5)
C7 0.0313(7) 0.0342(8) 0.0262(7) -0.0086(6) -0.0057(6) -0.0024(6)
C8 0.0286(7) 0.0303(7) 0.0227(6) -0.0064(5) -0.0091(5) -0.0006(5)
C9 0.0324(7) 0.0322(7) 0.0235(6) -0.0069(5) -0.0097(5) -0.0027(6)
C10 0.0381(8) 0.0417(9) 0.0288(7) -0.0128(6) -0.0129(6) 0.0045(7)
C11 0.0575(11) 0.0362(9) 0.0363(8) -0.0056(7) -0.0145(8) -0.0160(8)
C12 0.0368(8) 0.0440(9) 0.0287(7) -0.0026(6) -0.0141(6) -0.0003(7)
C13 0.0975(17) 0.0487(11) 0.0395(9) -0.0199(8) -0.0082(10) -0.0260(11)
C14 0.0468(10) 0.0356(9) 0.0483(10) 0.0044(7) -0.0150(8) -0.0039(7)
C15 0.0344(9) 0.0410(9) 0.0772(13) -0.0239(9) -0.0213(8) -0.0019(7)
C16 0.0300(7) 0.0295(7) 0.0229(6) -0.0084(5) -0.0088(5) -0.0010(5)
N1 0.0519(9) 0.0373(8) 0.0501(8) -0.0103(6) -0.0078(7) -0.0116(7)
N2 0.0424(8) 0.0390(7) 0.0229(6) -0.0089(5) -0.0067(5) -0.0051(6)
N3 0.0449(8) 0.0365(7) 0.0247(6) -0.0125(5) -0.0043(5) -0.0108(6)
Si1 0.0294(2) 0.02634(19) 0.01769(17) -0.00376(13) -0.00656(14) -0.00393(14)
Si2 0.0321(2) 0.0253(2) 0.02523(19) -0.00768(15) -0.00642(15) -0.00235(15)

loop_
_atom_type_symbol
_atom_type_description
_atom_type_scat_dispersion_real
_atom_type_scat_dispersion_imag
_atom_type_scat_source
C C 0.0033 0.0016 'International Tables Vol C Tables 4.2.6.8 and 6.1.1.4'
H H 0.0000 0.0000 'International Tables Vol C Tables 4.2.6.8 and 6.1.1.4'
N N 0.0061 0.0033 'International Tables Vol C Tables 4.2.6.8 and 6.1.1.4'
Si Si 0.0817 0.0704 'International Tables Vol C Tables 4.2.6.8 and 6.1.1.4'

loop_
_geom_angle_atom_site_label_1
_geom_angle_atom_site_label_2
_geom_angle_atom_site_label_3
_geom_angle
_geom_angle_site_symmetry_1
_geom_angle_site_symmetry_3
_geom_angle_publ_flag
C2 C1 C6 119.77(12) . . ?
C2 C1 C8 120.46(12) . . ?
C6 C1 C8 119.71(13) . . ?
C1 C2 C3 121.88(12) . . ?
C1 C2 H2A 119.1 . . ?
C3 C2 H2A 119.1 . . ?
C2 C3 C4 117.39(12) . . ?
C2 C3 Si2 120.66(10) . . ?
C4 C3 Si2 121.70(10) . . ?
C5 C4 C3 122.91(11) . . ?
C5 C4 C16 117.30(11) . . ?
C3 C4 C16 119.80(12) . . ?
N3 C5 C4 122.39(12) . . ?
N3 C5 C6 120.21(13) . . ?
C4 C5 C6 117.40(12) . . ?
C1 C6 C5 120.62(12) . . ?
C1 C6 C7 121.04(12) . . ?
C5 C6 C7 118.33(12) . . ?
N1 C7 C6 175.60(15) . . ?
C9 C8 C1 176.61(16) . . ?
C8 C9 Si1 176.22(14) . . ?
Si1 C10 H10A 109.5 . . ?
Si1 C10 H10B 109.5 . . ?
H10A C10 H10B 109.5 . . ?
Si1 C10 H10C 109.5 . . ?
H10A C10 H10C 109.5 . . ?
H10B C10 H10C 109.5 . . ?
Si1 C11 H11A 109.5 . . ?
Si1 C11 H11B 109.5 . . ?
H11A C11 H11B 109.5 . . ?
Si1 C11 H11C 109.5 . . ?
H11A C11 H11C 109.5 . . ?
H11B C11 H11C 109.5 . . ?
Si1 C12 H12A 109.5 . . ?
Si1 C12 H12B 109.5 . . ?
H12A C12 H12B 109.5 . . ?
Si1 C12 H12C 109.5 . . ?
H12A C12 H12C 109.5 . . ?
H12B C12 H12C 109.5 . . ?
Si2 C13 H13A 109.5 . . ?
Si2 C13 H13B 109.5 . . ?
H13A C13 H13B 109.5 . . ?
Si2 C13 H13C 109.5 . . ?
H13A C13 H13C 109.5 . . ?
H13B C13 H13C 109.5 . . ?
Si2 C14 H14A 109.5 . . ?
Si2 C14 H14B 109.5 . . ?
H14A C14 H14B 109.5 . . ?
Si2 C14 H14C 109.5 . . ?
H14A C14 H14C 109.5 . . ?
H14B C14 H14C 109.5 . . ?
Si2 C15 H15A 109.5 . . ?
Si2 C15 H15B 109.5 . . ?
H15A C15 H15B 109.5 . . ?
Si2 C15 H15C 109.5 . . ?
H15A C15 H15C 109.5 . . ?
H15B C15 H15C 109.5 . . ?
N2 C16 C4 178.90(15) . . ?
C5 N3 H3A 109.5 . . ?
C5 N3 H3B 122.4 . . ?
H3A N3 H3B 128.2 . . ?
C9 Si1 C10 107.41(7) . . ?
C9 Si1 C12 107.38(7) . . ?
C10 Si1 C12 111.54(8) . . ?
C9 Si1 C11 108.56(7) . . ?
C10 Si1 C11 110.89(9) . . ?
C12 Si1 C11 110.90(9) . . ?
C14 Si2 C13 109.09(10) . . ?
C14 Si2 C15 112.07(9) . . ?
C13 Si2 C15 109.55(11) . . ?
C14 Si2 C3 110.88(8) . . ?
C13 Si2 C3 109.15(7) . . ?
C15 Si2 C3 106.03(7) . . ?

loop_
_geom_bond_atom_site_label_1
_geom_bond_atom_site_label_2
_geom_bond_distance
_geom_bond_site_symmetry_2
_geom_bond_publ_flag
C1 C2 1.3914(19) . ?
C1 C6 1.4072(18) . ?
C1 C8 1.4377(18) . ?
C2 C3 1.3946(18) . ?
C2 H2A 0.9500 . ?
C3 C4 1.4105(18) . ?
C3 Si2 1.9062(15) . ?
C4 C5 1.4089(19) . ?
C4 C16 1.4357(17) . ?
C5 N3 1.3599(17) . ?
C5 C6 1.4141(17) . ?
C6 C7 1.428(2) . ?
C7 N1 1.147(2) . ?
C8 C9 1.1997(19) . ?
C9 Si1 1.8532(14) . ?
C10 Si1 1.8553(16) . ?
C10 H10A 0.9800 . ?
C10 H10B 0.9800 . ?
C10 H10C 0.9800 . ?
C11 Si1 1.8561(17) . ?
C11 H11A 0.9800 . ?
C11 H11B 0.9800 . ?
C11 H11C 0.9800 . ?
C12 Si1 1.8554(17) . ?
C12 H12A 0.9800 . ?
C12 H12B 0.9800 . ?
C12 H12C 0.9800 . ?
C13 Si2 1.8558(18) . ?
C13 H13A 0.9800 . ?
C13 H13B 0.9800 . ?
C13 H13C 0.9800 . ?
C14 Si2 1.8543(18) . ?
C14 H14A 0.9800 . ?
C14 H14B 0.9800 . ?
C14 H14C 0.9800 . ?
C15 Si2 1.8571(18) . ?
C15 H15A 0.9800 . ?
C15 H15B 0.9800 . ?
C15 H15C 0.9800 . ?
C16 N2 1.1476(17) . ?
N3 H3A 0.7700 . ?
N3 H3B 1.0800 . ?

loop_
_geom_hbond_atom_site_label_D
_geom_hbond_atom_site_label_H
_geom_hbond_atom_site_label_A
_geom_hbond_distance_DH
_geom_hbond_distance_HA
_geom_hbond_distance_DA
_geom_hbond_angle_DHA
_geom_hbond_site_symmetry_A
N3 H3A N2 0.77 2.48 3.1346(17) 143.5 2_873

loop_
_geom_torsion_atom_site_label_1
_geom_torsion_atom_site_label_2
_geom_torsion_atom_site_label_3
_geom_torsion_atom_site_label_4
_geom_torsion
_geom_torsion_site_symmetry_1
_geom_torsion_site_symmetry_2
_geom_torsion_site_symmetry_3
_geom_torsion_site_symmetry_4
_geom_torsion_publ_flag
C6 C1 C2 C3 0.0(2) . . . . ?
C8 C1 C2 C3 177.22(13) . . . . ?
C1 C2 C3 C4 1.4(2) . . . . ?
C1 C2 C3 Si2 -172.96(11) . . . . ?
C2 C3 C4 C5 -2.3(2) . . . . ?
Si2 C3 C4 C5 171.99(11) . . . . ?
C2 C3 C4 C16 177.55(13) . . . . ?
Si2 C3 C4 C16 -8.17(19) . . . . ?
C3 C4 C5 N3 -177.81(14) . . . . ?
C16 C4 C5 N3 2.4(2) . . . . ?
C3 C4 C5 C6 1.7(2) . . . . ?
C16 C4 C5 C6 -178.14(12) . . . . ?
C2 C1 C6 C5 -0.7(2) . . . . ?
C8 C1 C6 C5 -177.86(13) . . . . ?
C2 C1 C6 C7 178.13(13) . . . . ?
C8 C1 C6 C7 0.9(2) . . . . ?
N3 C5 C6 C1 179.33(14) . . . . ?
C4 C5 C6 C1 -0.2(2) . . . . ?
N3 C5 C6 C7 0.5(2) . . . . ?
C4 C5 C6 C7 -179.00(13) . . . . ?
C1 C6 C7 N1 179(100) . . . . ?
C5 C6 C7 N1 -2(2) . . . . ?
C2 C1 C8 C9 -61(3) . . . . ?
C6 C1 C8 C9 116(3) . . . . ?
C1 C8 C9 Si1 -9(4) . . . . ?
C5 C4 C16 N2 1(9) . . . . ?
C3 C4 C16 N2 -179(100) . . . . ?
C8 C9 Si1 C10 121(2) . . . . ?
C8 C9 Si1 C12 0(2) . . . . ?
C8 C9 Si1 C11 -119(2) . . . . ?
C2 C3 Si2 C14 -120.25(13) . . . . ?
C4 C3 Si2 C14 65.65(14) . . . . ?
C2 C3 Si2 C13 -0.06(16) . . . . ?
C4 C3 Si2 C13 -174.15(14) . . . . ?
C2 C3 Si2 C15 117.87(13) . . . . ?
C4 C3 Si2 C15 -56.23(14) . . . . ?

loop_
_cod_related_entry_id
_cod_related_entry_database
_cod_related_entry_code
1 ChemSpider 30658671
